data_2106809
loop_
_publ_author_name
'Steinfink, H.'
'Brunton, G.D.'

_publ_section_title
;
 The crystal structure of Cs Be F3
;
_journal_name_full 'Acta Crystallographica B (24,1968-38,1982)'
_journal_page_first 807
_journal_page_last 810
_journal_volume 24
_journal_year 1968
_chemical_formula_sum 'Be Cs F3'
_chemical_name_systematic 'Cs Be F3'
_space_group_IT_number 62
_symmetry_space_group_name_Hall '-P 2ac 2n'
_symmetry_space_group_name_H-M 'P n m a'
_cell_angle_alpha 90
_cell_angle_beta 90
_cell_angle_gamma 90
_cell_formula_units_Z 4
_cell_length_a 4.828
_cell_length_b 6.004
_cell_length_c 12.794
_cell_volume 370.864
_citation_journal_id_ASTM ACBCAR
_cod_data_source_file Steinfink_ACBCAR_1968_1123.cif
_cod_data_source_block Be1Cs1F3
_cod_original_cell_volume 370.8637
_cod_original_formula_sum 'Be1 Cs1 F3'
_cod_database_code 2106809

loop_
_symmetry_equiv_pos_as_xyz
x,y,z
-x+1/2,-y,z+1/2
x+1/2,-y+1/2,-z+1/2
-x,y+1/2,-z
-x,-y,-z
x-1/2,y,-z-1/2
-x-1/2,y-1/2,z-1/2
x,-y-1/2,z

loop_
_atom_site_label
_atom_site_type_symbol
_atom_site_fract_x
_atom_site_fract_y
_atom_site_fract_z
_atom_site_occupancy
_atom_site_U_iso_or_equiv
F1 F-1 0.24 0.039 0.879 1 0.0
F2 F-1 0.884 0.25 0.782 1 0.0
Be1 Be+2 0.686 0.25 0.68 1 0.0
Cs1 Cs+1 0.2641 0.25 0.1063 1 0.0
